data_7119805
loop_
_publ_author_name
'Kishi, Y.'
'Pointillart, F.'
'Lefeuvre, B.'
'Riob\'e, F'
'Le Guennic, B.'
'Golhen, S.'
'Cador, O.'
'Maury, O.'
'Fujiwara, H.'
'Ouahab, L.'

_publ_section_title
;
 Isotopically enriched polymorphs of dysprosium single molecule magnets.
;
_journal_issue 25
_journal_name_full 'Chemical communications (Cambridge, England)'
_journal_page_first 3575
_journal_page_last 3578
_journal_paper_doi 10.1039/c7cc00317j
_journal_volume 53
_journal_year 2017
_chemical_formula_sum 'C45 H28 Cl2 Eu F9 N2 O6 S10'
_chemical_formula_weight 1407.15
_chemical_name_systematic
;
 ?
;
_space_group_IT_number 2
_symmetry_cell_setting triclinic
_symmetry_space_group_name_Hall '-P 1'
_symmetry_space_group_name_H-M 'P -1'
_atom_sites_solution_hydrogens geom
_atom_sites_solution_primary direct
_atom_sites_solution_secondary difmap
_audit_creation_method SHELXL-97
_audit_update_record
;
2016-10-17 deposited with the CCDC.
2017-03-07 downloaded from the CCDC.
;
_cell_angle_alpha 98.076(3)
_cell_angle_beta 101.888(3)
_cell_angle_gamma 113.182(2)
_cell_formula_units_Z 2
_cell_length_a 11.7393(7)
_cell_length_b 14.6701(9)
_cell_length_c 17.5396(9)
_cell_measurement_reflns_used 2634
_cell_measurement_temperature 150(2)
_cell_measurement_theta_max 18.82
_cell_measurement_theta_min 2.67
_cell_volume 2633.4(3)
_computing_structure_refinement 'SHELXL-97 (Sheldrick, 1997)'
_diffrn_ambient_temperature 150(2)
_diffrn_measured_fraction_theta_full 0.974
_diffrn_measured_fraction_theta_max 0.974
_diffrn_measurement_device_type 'APEXII, Bruker-AXS'
_diffrn_measurement_method 'CCD rotation images, thin slices'
_diffrn_radiation_monochromator graphite
_diffrn_radiation_source 'fine-focus sealed tube'
_diffrn_radiation_type MoK\a
_diffrn_radiation_wavelength 0.71073
_diffrn_reflns_av_R_equivalents 0.0785
_diffrn_reflns_av_sigmaI/netI 0.1563
_diffrn_reflns_limit_h_max 15
_diffrn_reflns_limit_h_min -15
_diffrn_reflns_limit_k_max 19
_diffrn_reflns_limit_k_min -17
_diffrn_reflns_limit_l_max 22
_diffrn_reflns_limit_l_min -22
_diffrn_reflns_number 25495
_diffrn_reflns_theta_full 27.61
_diffrn_reflns_theta_max 27.61
_diffrn_reflns_theta_min 1.22
_exptl_absorpt_coefficient_mu 1.770
_exptl_absorpt_correction_T_max 0.7456
_exptl_absorpt_correction_T_min 0.6471
_exptl_absorpt_correction_type multi-scan
_exptl_crystal_colour black
_exptl_crystal_density_diffrn 1.775
_exptl_crystal_density_method 'not measured'
_exptl_crystal_description stick
_exptl_crystal_F_000 1396
_exptl_crystal_size_max 0.4
_exptl_crystal_size_mid 0.14
_exptl_crystal_size_min 0.09
_refine_diff_density_max 2.062
_refine_diff_density_min -1.321
_refine_diff_density_rms 0.315
_refine_ls_extinction_coef 0.0258(17)
_refine_ls_extinction_expression Fc^*^=kFc[1+0.001xFc^2^\l^3^/sin(2\q)]^-1/4^
_refine_ls_extinction_method SHELXL
_refine_ls_goodness_of_fit_ref 0.948
_refine_ls_hydrogen_treatment constr
_refine_ls_matrix_type full
_refine_ls_number_parameters 635
_refine_ls_number_reflns 11896
_refine_ls_number_restraints 0
_refine_ls_restrained_S_all 0.948
_refine_ls_R_factor_all 0.1764
_refine_ls_R_factor_gt 0.0907
_refine_ls_shift/su_max 0.001
_refine_ls_shift/su_mean 0.000
_refine_ls_structure_factor_coef Fsqd
_refine_ls_weighting_details 'calc w=1/[\s^2^(Fo^2^)+(0.1641P)^2^+0.0000P] where P=(Fo^2^+2Fc^2^)/3'
_refine_ls_weighting_scheme calc
_refine_ls_wR_factor_gt 0.2306
_refine_ls_wR_factor_ref 0.3030
_reflns_number_gt 5347
_reflns_number_total 11896
_reflns_threshold_expression >2sigma(I)
_cod_data_source_file c7cc00317j2.cif
_cod_data_source_block import-yk13
_cod_depositor_comments 'Adding full bibliography for 7119805--7119808.cif.'
_cod_original_sg_symbol_H-M P-1
_cod_database_code 7119805

loop_
_symmetry_equiv_pos_as_xyz
'x, y, z'
'-x, -y, -z'

loop_
_atom_site_label
_atom_site_type_symbol
_atom_site_fract_x
_atom_site_fract_y
_atom_site_fract_z
_atom_site_U_iso_or_equiv
_atom_site_adp_type
_atom_site_occupancy
_atom_site_symmetry_multiplicity
_atom_site_calc_flag
_atom_site_refinement_flags
C1 C 0.7983(16) 0.1288(12) 1.3177(9) 0.088(5) Uani 1 1 d .
H1A H 0.8445 0.1368 1.3720 0.132 Uiso 1 1 calc R
H1B H 0.7562 0.0576 1.2901 0.132 Uiso 1 1 calc R
H1C H 0.7347 0.1544 1.3179 0.132 Uiso 1 1 calc R
C2 C 0.8348(15) -0.0293(12) 1.0169(9) 0.088(5) Uani 1 1 d .
H2A H 0.8763 -0.0738 1.0121 0.133 Uiso 1 1 calc R
H2B H 0.8620 0.0198 0.9857 0.133 Uiso 1 1 calc R
H2C H 0.7427 -0.0689 0.9974 0.133 Uiso 1 1 calc R
C3 C 0.7926(12) 0.1071(9) 1.1103(8) 0.059(3) Uani 1 1 d .
C4 C 0.8052(12) 0.1722(9) 1.1727(7) 0.055(3) Uani 1 1 d .
C5 C 0.6335(11) 0.1803(9) 1.0574(7) 0.055(3) Uani 1 1 d .
C6 C 0.5479(11) 0.2068(10) 1.0152(8) 0.061(3) Uani 1 1 d .
C7 C 0.3959(12) 0.2292(10) 0.8953(8) 0.064(3) Uani 1 1 d .
H7 H 0.3491 0.2251 0.8442 0.076 Uiso 1 1 calc R
C8 C 0.4009(11) 0.2939(9) 0.9604(6) 0.052(3) Uani 1 1 d .
C9 C 0.3373(10) 0.3602(9) 0.9589(7) 0.052(3) Uani 1 1 d .
C10 C 0.2436(11) 0.3480(8) 0.8889(7) 0.048(3) Uani 1 1 d .
H10 H 0.2241 0.2973 0.8435 0.058 Uiso 1 1 calc R
C11 C 0.3617(11) 0.4348(9) 1.0262(7) 0.054(3) Uani 1 1 d .
H11 H 0.4223 0.4440 1.0736 0.065 Uiso 1 1 calc R
C12 C 0.2986(11) 0.4942(9) 1.0235(7) 0.058(3) Uani 1 1 d .
H12 H 0.3148 0.5436 1.0690 0.070 Uiso 1 1 calc R
C13 C 0.2061(10) 0.4806(7) 0.9501(6) 0.045(3) Uani 1 1 d .
C14 C 0.1343(11) 0.5421(8) 0.9423(7) 0.050(3) Uani 1 1 d .
C15 C -0.0026(12) 0.5959(9) 0.8829(7) 0.054(3) Uani 1 1 d .
C16 C 0.0346(12) 0.6592(8) 0.9614(7) 0.057(3) Uani 1 1 d .
C17 C -0.0190(12) 0.7253(9) 0.9797(7) 0.058(3) Uani 1 1 d .
H17 H 0.0056 0.7653 1.0316 0.069 Uiso 1 1 calc R
C18 C -0.1089(14) 0.7300(10) 0.9192(8) 0.067(4) Uani 1 1 d .
H18 H -0.1466 0.7735 0.9305 0.080 Uiso 1 1 calc R
C19 C -0.1456(12) 0.6715(9) 0.8412(8) 0.059(3) Uani 1 1 d .
H19 H -0.2056 0.6780 0.8012 0.071 Uiso 1 1 calc R
C20 C -0.0947(12) 0.6037(9) 0.8218(7) 0.059(3) Uani 1 1 d .
H20 H -0.1208 0.5642 0.7696 0.071 Uiso 1 1 calc R
C21 C -0.4146(13) 0.3198(10) 0.7279(8) 0.0630(12) Uani 1 1 d .
C22 C -0.2982(13) 0.2975(10) 0.7534(7) 0.0630(12) Uani 1 1 d .
C23 C -0.3165(13) 0.2031(10) 0.7656(7) 0.0630(12) Uani 1 1 d .
H23 H -0.4011 0.1542 0.7557 0.076 Uiso 1 1 calc R
C24 C -0.2168(13) 0.1748(10) 0.7920(7) 0.0630(12) Uani 1 1 d .
C25 C -0.2474(13) 0.0691(10) 0.8010(7) 0.0630(12) Uani 1 1 d .
C26 C -0.3754(13) -0.0127(9) 0.7997(7) 0.0630(12) Uani 1 1 d .
H26 H -0.4535 -0.0091 0.7963 0.076 Uiso 1 1 calc R
C27 C -0.3456(13) -0.0969(10) 0.8052(7) 0.0630(12) Uani 1 1 d .
H27 H -0.4080 -0.1596 0.8064 0.076 Uiso 1 1 calc R
C28 C -0.2229(13) -0.0828(10) 0.8085(7) 0.0630(12) Uani 1 1 d .
H28 H -0.1966 -0.1348 0.8099 0.076 Uiso 1 1 calc R
C29 C 0.3886(16) 0.5763(14) 0.6897(11) 0.095(5) Uani 1 1 d .
C30 C 0.2421(14) 0.5443(10) 0.6906(8) 0.070(4) Uani 1 1 d .
C31 C 0.1719(14) 0.5783(9) 0.6428(7) 0.067(4) Uani 1 1 d .
H31 H 0.2109 0.6228 0.6132 0.080 Uiso 1 1 calc R
C32 C 0.0406(15) 0.5479(9) 0.6365(7) 0.066(4) Uani 1 1 d .
C33 C -0.0408(13) 0.5793(10) 0.5774(7) 0.065(4) Uani 1 1 d .
C34 C 0.0052(12) 0.6472(8) 0.5241(6) 0.048(3) Uani 1 1 d .
H34 H 0.0889 0.6790 0.5200 0.058 Uiso 1 1 calc R
C35 C -0.109(3) 0.6530(16) 0.4801(10) 0.124(8) Uani 1 1 d .
H35 H -0.1087 0.6872 0.4392 0.149 Uiso 1 1 calc R
C36 C -0.222(2) 0.6033(17) 0.5031(10) 0.122(7) Uani 1 1 d .
H36 H -0.3006 0.6047 0.4830 0.147 Uiso 1 1 calc R
C37 C 0.1035(15) 0.1101(12) 0.6608(9) 0.075(4) Uani 1 1 d .
C38 C 0.0266(13) 0.1724(10) 0.6594(7) 0.057(3) Uani 1 1 d .
C39 C -0.0923(12) 0.1281(9) 0.5999(7) 0.055(3) Uani 1 1 d .
H39 H -0.1225 0.0621 0.5684 0.066 Uiso 1 1 calc R
C40 C -0.1676(12) 0.1844(9) 0.5873(7) 0.053(3) Uani 1 1 d .
C41 C -0.2847(11) 0.1404(8) 0.5201(6) 0.050(3) Uani 1 1 d .
C42 C -0.3486(12) 0.0407(10) 0.4638(7) 0.057(3) Uani 1 1 d .
H42 H -0.3195 -0.0098 0.4646 0.069 Uiso 1 1 calc R
C43 C -0.4563(15) 0.0308(12) 0.4099(9) 0.081(4) Uani 1 1 d .
H43 H -0.5095 -0.0282 0.3692 0.097 Uiso 1 1 calc R
C44 C -0.4802(13) 0.1171(12) 0.4209(8) 0.074(4) Uani 1 1 d .
H44 H -0.5497 0.1223 0.3885 0.089 Uiso 1 1 calc R
C45 C 0.189(2) 0.177(2) 0.3954(15) 0.161(10) Uani 1 1 d .
H45A H 0.1213 0.1992 0.3967 0.193 Uiso 1 1 calc R
H45B H 0.1520 0.1116 0.3571 0.193 Uiso 1 1 calc R
N1 N 0.1816(9) 0.4078(6) 0.8860(5) 0.047(2) Uani 1 1 d .
N2 N 0.0555(9) 0.5308(7) 0.8747(5) 0.051(2) Uani 1 1 d .
O1 O -0.1938(8) 0.3729(6) 0.7614(5) 0.054(2) Uani 1 1 d .
O2 O -0.0959(7) 0.2381(6) 0.8063(5) 0.055(2) Uani 1 1 d .
O3 O 0.2088(9) 0.4837(6) 0.7358(5) 0.067(2) Uani 1 1 d .
O4 O -0.0211(8) 0.4900(6) 0.6765(4) 0.059(2) Uani 1 1 d .
O5 O 0.0827(8) 0.2574(6) 0.7097(5) 0.056(2) Uani 1 1 d .
O6 O -0.1396(8) 0.2694(6) 0.6290(4) 0.0533(19) Uani 1 1 d .
F1 F -0.4236(10) 0.3813(9) 0.7850(5) 0.116(4) Uani 1 1 d .
F2 F -0.4192(10) 0.3567(10) 0.6663(6) 0.118(4) Uani 1 1 d .
F3 F -0.5289(9) 0.2365(8) 0.7078(7) 0.120(4) Uani 1 1 d .
F4 F 0.4276(11) 0.6408(12) 0.6454(8) 0.173(6) Uani 1 1 d .
F5 F 0.4649(9) 0.6288(9) 0.7629(7) 0.128(4) Uani 1 1 d .
F6 F 0.4201(10) 0.5004(10) 0.6803(10) 0.158(6) Uani 1 1 d .
F7 F 0.2141(12) 0.1583(11) 0.6466(11) 0.171(6) Uani 1 1 d .
F8 F 0.1421(12) 0.1002(9) 0.7338(6) 0.131(4) Uani 1 1 d .
F9 F 0.0531(10) 0.0223(8) 0.6115(7) 0.135(5) Uani 1 1 d .
S1 S 0.9075(3) 0.1977(3) 1.2682(2) 0.0667(9) Uani 1 1 d .
S2 S 0.8761(4) 0.0323(3) 1.1142(2) 0.0777(11) Uani 1 1 d .
S3 S 0.6818(3) 0.0916(3) 1.0179(2) 0.0678(9) Uani 1 1 d .
S4 S 0.7042(3) 0.2371(3) 1.16138(18) 0.0595(8) Uani 1 1 d .
S5 S 0.4961(3) 0.2955(3) 1.05300(18) 0.0576(8) Uani 1 1 d .
S6 S 0.4784(4) 0.1531(3) 0.9084(2) 0.0724(10) Uani 1 1 d .
S7 S 0.1468(3) 0.6317(2) 1.02310(18) 0.0573(8) Uani 1 1 d .
S8 S -0.1244(5) 0.0357(4) 0.8100(3) 0.1058(15) Uani 1 1 d .
S9 S -0.1914(6) 0.5417(4) 0.5721(3) 0.1102(16) Uani 1 1 d .
S10 S -0.3692(4) 0.2091(3) 0.4990(2) 0.0747(10) Uani 1 1 d .
Cl1 Cl 0.3223(11) 0.2737(9) 0.3663(8) 0.250(5) Uani 1 1 d .
Cl2 Cl 0.2527(11) 0.1697(7) 0.4833(6) 0.218(4) Uani 1 1 d .
Eu1 Eu 0.00879(6) 0.38034(4) 0.75338(3) 0.0520(3) Uani 1 1 d .

loop_
_atom_site_aniso_label
_atom_site_aniso_U_11
_atom_site_aniso_U_22
_atom_site_aniso_U_33
_atom_site_aniso_U_23
_atom_site_aniso_U_13
_atom_site_aniso_U_12
C1 0.115(13) 0.085(11) 0.087(11) 0.031(9) 0.032(10) 0.062(10)
C2 0.079(10) 0.091(11) 0.099(12) 0.016(10) 0.009(9) 0.052(9)
C3 0.059(8) 0.046(7) 0.064(8) 0.010(6) 0.004(6) 0.022(6)
C4 0.063(8) 0.053(7) 0.050(7) 0.013(6) 0.004(6) 0.033(6)
C5 0.049(7) 0.048(7) 0.054(7) 0.007(6) -0.003(5) 0.019(6)
C6 0.050(7) 0.066(8) 0.071(8) 0.029(7) 0.012(6) 0.029(6)
C7 0.058(8) 0.083(9) 0.061(8) 0.031(7) 0.007(6) 0.043(7)
C8 0.060(7) 0.065(8) 0.028(5) 0.007(5) -0.001(5) 0.032(6)
C9 0.044(6) 0.051(7) 0.053(7) 0.015(6) 0.000(5) 0.018(5)
C10 0.054(7) 0.044(6) 0.044(6) 0.012(5) 0.004(5) 0.024(5)
C11 0.056(7) 0.055(7) 0.043(6) 0.013(6) -0.004(5) 0.024(6)
C12 0.056(7) 0.042(6) 0.053(7) 0.011(6) 0.000(6) 0.007(6)
C13 0.050(6) 0.027(5) 0.041(6) 0.012(5) -0.002(5) 0.006(5)
C14 0.061(7) 0.029(5) 0.050(6) 0.007(5) 0.007(6) 0.014(5)
C15 0.068(8) 0.044(6) 0.053(7) 0.020(6) 0.009(6) 0.027(6)
C16 0.077(9) 0.033(6) 0.043(6) 0.006(5) 0.007(6) 0.013(6)
C17 0.071(8) 0.043(7) 0.047(6) -0.002(5) -0.002(6) 0.027(6)
C18 0.089(10) 0.062(8) 0.074(9) 0.029(8) 0.034(8) 0.048(8)
C19 0.067(8) 0.038(6) 0.065(8) 0.013(6) 0.004(6) 0.021(6)
C20 0.079(9) 0.050(7) 0.045(6) 0.008(6) 0.001(6) 0.036(7)
C21 0.072(3) 0.055(3) 0.050(2) 0.011(2) 0.004(2) 0.024(2)
C22 0.072(3) 0.055(3) 0.050(2) 0.011(2) 0.004(2) 0.024(2)
C23 0.072(3) 0.055(3) 0.050(2) 0.011(2) 0.004(2) 0.024(2)
C24 0.072(3) 0.055(3) 0.050(2) 0.011(2) 0.004(2) 0.024(2)
C25 0.072(3) 0.055(3) 0.050(2) 0.011(2) 0.004(2) 0.024(2)
C26 0.072(3) 0.055(3) 0.050(2) 0.011(2) 0.004(2) 0.024(2)
C27 0.072(3) 0.055(3) 0.050(2) 0.011(2) 0.004(2) 0.024(2)
C28 0.072(3) 0.055(3) 0.050(2) 0.011(2) 0.004(2) 0.024(2)
C29 0.072(11) 0.078(11) 0.089(12) 0.023(10) -0.007(9) 0.001(9)
C30 0.081(10) 0.043(7) 0.061(8) 0.009(6) 0.006(7) 0.012(7)
C31 0.079(10) 0.046(7) 0.052(7) 0.020(6) -0.001(7) 0.011(7)
C32 0.098(11) 0.040(7) 0.054(7) 0.017(6) 0.009(7) 0.030(7)
C33 0.077(9) 0.052(7) 0.045(6) 0.011(6) -0.010(6) 0.020(7)
C34 0.066(7) 0.040(6) 0.029(5) 0.013(5) -0.009(5) 0.022(5)
C35 0.23(3) 0.113(16) 0.061(10) 0.039(11) 0.046(14) 0.099(18)
C36 0.16(2) 0.149(19) 0.067(11) 0.039(12) -0.011(11) 0.088(16)
C37 0.063(9) 0.081(11) 0.063(9) -0.004(8) -0.009(7) 0.035(8)
C38 0.076(9) 0.050(7) 0.044(6) 0.016(6) 0.010(6) 0.029(7)
C39 0.072(8) 0.049(7) 0.043(6) 0.008(5) 0.005(6) 0.032(6)
C40 0.063(8) 0.051(7) 0.037(6) 0.014(6) 0.003(5) 0.021(6)
C41 0.064(7) 0.040(6) 0.039(6) 0.002(5) 0.005(5) 0.023(6)
C42 0.065(8) 0.066(8) 0.040(6) 0.010(6) 0.007(6) 0.033(7)
C43 0.079(10) 0.068(10) 0.061(8) -0.003(8) 0.011(8) 0.008(8)
C44 0.062(9) 0.088(11) 0.054(8) 0.011(8) -0.008(6) 0.028(8)
C45 0.089(15) 0.23(3) 0.16(2) 0.10(2) 0.021(15) 0.067(18)
N1 0.056(6) 0.033(5) 0.039(5) 0.009(4) -0.010(4) 0.018(4)
N2 0.062(6) 0.041(5) 0.046(5) 0.014(4) 0.000(4) 0.025(5)
O1 0.058(5) 0.043(4) 0.059(5) 0.015(4) 0.002(4) 0.025(4)
O2 0.055(5) 0.053(5) 0.057(5) 0.023(4) 0.006(4) 0.024(4)
O3 0.080(6) 0.045(5) 0.069(5) 0.019(4) 0.009(5) 0.024(4)
O4 0.080(6) 0.046(5) 0.046(4) 0.017(4) 0.004(4) 0.028(4)
O5 0.059(5) 0.054(5) 0.048(4) 0.016(4) -0.001(4) 0.025(4)
O6 0.065(5) 0.049(5) 0.041(4) 0.005(4) -0.003(4) 0.032(4)
F1 0.117(7) 0.172(10) 0.080(6) -0.007(6) -0.001(5) 0.111(8)
F2 0.128(8) 0.190(11) 0.091(6) 0.065(7) 0.033(6) 0.115(8)
F3 0.064(6) 0.112(8) 0.160(10) 0.020(7) -0.005(6) 0.039(5)
F4 0.105(9) 0.229(15) 0.174(12) 0.132(12) 0.031(8) 0.038(9)
F5 0.077(7) 0.135(9) 0.113(8) -0.012(7) 0.003(6) 0.015(6)
F6 0.074(7) 0.111(9) 0.291(18) 0.016(10) 0.063(9) 0.048(6)
F7 0.105(9) 0.157(12) 0.30(2) 0.087(13) 0.083(11) 0.088(9)
F8 0.190(11) 0.146(9) 0.088(7) 0.006(7) -0.016(7) 0.140(9)
F9 0.125(8) 0.115(8) 0.135(9) -0.041(7) -0.043(7) 0.086(7)
S1 0.067(2) 0.067(2) 0.0599(19) 0.0166(17) -0.0045(16) 0.0349(18)
S2 0.080(2) 0.071(2) 0.078(2) 0.004(2) -0.0071(19) 0.049(2)
S3 0.070(2) 0.068(2) 0.0593(19) 0.0057(17) -0.0041(16) 0.0384(18)
S4 0.066(2) 0.0609(19) 0.0541(17) 0.0146(15) 0.0011(15) 0.0376(16)
S5 0.0613(19) 0.0634(19) 0.0489(16) 0.0167(15) 0.0006(14) 0.0344(16)
S6 0.076(2) 0.093(3) 0.0577(19) 0.0145(19) 0.0040(17) 0.056(2)
S7 0.070(2) 0.0458(17) 0.0456(16) 0.0079(14) 0.0027(14) 0.0224(15)
S8 0.120(4) 0.084(3) 0.116(4) 0.048(3) 0.017(3) 0.047(3)
S9 0.130(4) 0.112(4) 0.090(3) 0.040(3) 0.004(3) 0.063(3)
S10 0.075(2) 0.076(2) 0.063(2) 0.0087(18) -0.0063(17) 0.039(2)
Cl1 0.242(11) 0.240(11) 0.317(13) 0.090(10) 0.134(10) 0.122(9)
Cl2 0.314(12) 0.159(7) 0.199(8) 0.019(6) 0.020(8) 0.157(8)
Eu1 0.0648(5) 0.0436(4) 0.0418(4) 0.0116(3) -0.0009(3) 0.0254(3)

loop_
_atom_type_symbol
_atom_type_description
_atom_type_scat_dispersion_real
_atom_type_scat_dispersion_imag
_atom_type_scat_source
C C 0.0033 0.0016 'International Tables Vol C Tables 4.2.6.8 and 6.1.1.4'
H H 0.0000 0.0000 'International Tables Vol C Tables 4.2.6.8 and 6.1.1.4'
N N 0.0061 0.0033 'International Tables Vol C Tables 4.2.6.8 and 6.1.1.4'
O O 0.0106 0.0060 'International Tables Vol C Tables 4.2.6.8 and 6.1.1.4'
F F 0.0171 0.0103 'International Tables Vol C Tables 4.2.6.8 and 6.1.1.4'
S S 0.1246 0.1234 'International Tables Vol C Tables 4.2.6.8 and 6.1.1.4'
Cl Cl 0.1484 0.1585 'International Tables Vol C Tables 4.2.6.8 and 6.1.1.4'
Eu Eu -0.1578 3.6682 'International Tables Vol C Tables 4.2.6.8 and 6.1.1.4'

loop_
_geom_angle_atom_site_label_1
_geom_angle_atom_site_label_2
_geom_angle_atom_site_label_3
_geom_angle
C4 C3 S2 122.3(10)
C4 C3 S3 118.3(10)
S2 C3 S3 119.3(8)
C3 C4 S1 125.2(9)
C3 C4 S4 117.4(9)
S1 C4 S4 117.4(7)
C6 C5 S3 124.8(10)
C6 C5 S4 119.6(10)
S3 C5 S4 115.7(6)
C5 C6 S5 126.1(10)
C5 C6 S6 120.4(10)
S5 C6 S6 113.4(6)
C8 C7 S6 119.2(9)
C7 C8 C9 125.3(10)
C7 C8 S5 115.3(9)
C9 C8 S5 119.3(9)
C11 C9 C10 117.7(10)
C11 C9 C8 121.9(10)
C10 C9 C8 120.3(11)
N1 C10 C9 121.6(11)
C12 C11 C9 120.7(11)
C11 C12 C13 119.6(12)
N1 C13 C12 119.5(10)
N1 C13 C14 117.6(9)
C12 C13 C14 122.9(11)
N2 C14 C13 121.5(10)
N2 C14 S7 116.3(9)
C13 C14 S7 122.2(9)
N2 C15 C20 126.3(11)
N2 C15 C16 115.5(10)
C20 C15 C16 118.1(11)
C17 C16 C15 122.3(11)
C17 C16 S7 130.1(9)
C15 C16 S7 107.6(9)
C18 C17 C16 117.9(11)
C17 C18 C19 121.7(12)
C20 C19 C18 121.4(12)
C19 C20 C15 118.6(11)
F2 C21 F1 107.4(12)
F2 C21 F3 103.8(12)
F1 C21 F3 103.3(12)
F2 C21 C22 114.5(12)
F1 C21 C22 113.0(11)
F3 C21 C22 113.8(11)
O1 C22 C23 128.1(13)
O1 C22 C21 112.4(11)
C23 C22 C21 119.5(12)
C22 C23 C24 124.8(13)
O2 C24 C23 121.5(12)
O2 C24 C25 117.9(12)
C23 C24 C25 120.5(12)
C24 C25 C26 128.1(12)
C24 C25 S8 115.7(10)
C26 C25 S8 116.1(10)
C27 C26 C25 101.7(12)
C28 C27 C26 117.8(13)
C27 C28 S8 113.8(11)
F6 C29 F4 114.8(19)
F6 C29 F5 100.3(16)
F4 C29 F5 103.2(14)
F6 C29 C30 114.6(13)
F4 C29 C30 113.8(16)
F5 C29 C30 108.2(15)
O3 C30 C31 129.8(15)
O3 C30 C29 112.1(13)
C31 C30 C29 118.1(13)
C30 C31 C32 121.2(13)
O4 C32 C31 124.5(12)
O4 C32 C33 114.5(13)
C31 C32 C33 120.9(12)
C34 C33 C32 126.3(12)
C34 C33 S9 114.7(9)
C32 C33 S9 118.9(10)
C35 C34 C33 104.4(13)
C36 C35 C34 115.6(15)
C35 C36 S9 109.5(16)
F9 C37 F7 103.8(14)
F9 C37 F8 108.7(14)
F7 C37 F8 101.3(13)
F9 C37 C38 118.5(12)
F7 C37 C38 112.0(14)
F8 C37 C38 110.9(12)
O5 C38 C39 130.6(12)
O5 C38 C37 114.4(11)
C39 C38 C37 114.9(11)
C38 C39 C40 119.9(11)
O6 C40 C39 124.8(11)
O6 C40 C41 116.5(11)
C39 C40 C41 118.7(11)
C42 C41 C40 130.3(11)
C42 C41 S10 109.8(8)
C40 C41 S10 119.9(9)
C43 C42 C41 111.1(12)
C42 C43 C44 114.0(12)
C43 C44 S10 111.6(11)
Cl2 C45 Cl1 106.5(13)
C13 N1 C10 120.9(9)
C13 N1 Eu1 119.4(7)
C10 N1 Eu1 119.7(7)
C14 N2 C15 110.6(10)
C14 N2 Eu1 118.1(7)
C15 N2 Eu1 130.7(7)
C22 O1 Eu1 130.2(8)
C24 O2 Eu1 132.2(7)
C30 O3 Eu1 133.7(9)
C32 O4 Eu1 137.5(9)
C38 O5 Eu1 132.0(8)
C40 O6 Eu1 137.8(7)
C4 S1 C1 101.7(7)
C2 S2 C3 102.5(7)
C5 S3 C3 94.6(6)
C5 S4 C4 93.9(6)
C6 S5 C8 97.3(6)
C7 S6 C6 94.6(6)
C14 S7 C16 90.0(6)
C28 S8 C25 90.5(7)
C33 S9 C36 95.6(11)
C44 S10 C41 93.5(7)
O4 Eu1 O3 71.4(3)
O4 Eu1 O1 76.8(3)
O3 Eu1 O1 144.2(3)
O4 Eu1 O6 75.8(3)
O3 Eu1 O6 111.0(3)
O1 Eu1 O6 75.6(3)
O4 Eu1 O5 122.2(3)
O3 Eu1 O5 77.7(3)
O1 Eu1 O5 134.9(3)
O6 Eu1 O5 71.5(3)
O4 Eu1 O2 145.3(3)
O3 Eu1 O2 142.9(3)
O1 Eu1 O2 71.3(3)
O6 Eu1 O2 83.5(3)
O5 Eu1 O2 75.0(3)
O4 Eu1 N1 133.1(3)
O3 Eu1 N1 74.9(3)
O1 Eu1 N1 118.6(3)
O6 Eu1 N1 148.3(3)
O5 Eu1 N1 79.9(3)
O2 Eu1 N1 76.0(3)
O4 Eu1 N2 83.5(3)
O3 Eu1 N2 87.6(3)
O1 Eu1 N2 72.7(3)
O6 Eu1 N2 145.3(3)
O5 Eu1 N2 142.8(3)
O2 Eu1 N2 99.3(3)
N1 Eu1 N2 63.2(3)

loop_
_geom_bond_atom_site_label_1
_geom_bond_atom_site_label_2
_geom_bond_distance
C1 S1 1.761(15)
C2 S2 1.687(16)
C3 C4 1.288(16)
C3 S2 1.736(13)
C3 S3 1.779(13)
C4 S1 1.740(12)
C4 S4 1.789(12)
C5 C6 1.339(15)
C5 S3 1.728(12)
C5 S4 1.764(12)
C6 S5 1.746(13)
C6 S6 1.802(13)
C7 C8 1.354(16)
C7 S6 1.753(12)
C8 C9 1.440(16)
C8 S5 1.763(10)
C9 C11 1.388(16)
C9 C10 1.406(14)
C10 N1 1.342(13)
C11 C12 1.347(17)
C12 C13 1.434(15)
C13 N1 1.333(13)
C13 C14 1.459(16)
C14 N2 1.289(14)
C14 S7 1.732(12)
C15 N2 1.384(14)
C15 C20 1.408(15)
C15 C16 1.422(16)
C16 C17 1.384(17)
C16 S7 1.738(13)
C17 C18 1.364(17)
C18 C19 1.389(18)
C19 C20 1.384(17)
C21 F2 1.276(15)
C21 F1 1.300(15)
C21 F3 1.345(15)
C21 C22 1.521(19)
C22 O1 1.250(14)
C22 C23 1.371(17)
C23 C24 1.404(18)
C24 O2 1.300(15)
C24 C25 1.487(18)
C25 C26 1.502(18)
C25 S8 1.683(14)
C26 C27 1.419(18)
C27 C28 1.360(17)
C28 S8 1.658(13)
C29 F6 1.30(2)
C29 F4 1.313(19)
C29 F5 1.323(18)
C29 C30 1.60(2)
C30 O3 1.275(15)
C30 C31 1.337(18)
C31 C32 1.400(19)
C32 O4 1.277(15)
C32 C33 1.508(17)
C33 C34 1.485(16)
C33 S9 1.610(15)
C34 C35 1.45(2)
C35 C36 1.41(3)
C36 S9 1.672(18)
C37 F9 1.278(16)
C37 F7 1.306(18)
C37 F8 1.316(16)
C37 C38 1.517(19)
C38 O5 1.253(13)
C38 C39 1.398(17)
C39 C40 1.434(16)
C40 O6 1.233(13)
C40 C41 1.454(15)
C41 C42 1.450(16)
C41 S10 1.698(12)
C42 C43 1.356(19)
C43 C44 1.40(2)
C44 S10 1.660(13)
C45 Cl2 1.61(2)
C45 Cl1 1.87(2)
N1 Eu1 2.615(8)
N2 Eu1 2.635(9)
O1 Eu1 2.372(8)
O2 Eu1 2.393(8)
O3 Eu1 2.352(9)
O4 Eu1 2.322(7)
O5 Eu1 2.390(8)
O6 Eu1 2.377(7)
